data_7107985
loop_
_publ_author_name
'Chungsik Kim'
'Tatsuya Uchida'
'Tsutomu Katsuki'

_publ_section_title
;
 Asymmetric olefin aziridination using a newly designed Ru(CO)(salen)
 complex as the catalyst
;
_journal_name_full Chem.Commun.
_journal_page_first 7188
_journal_paper_doi 10.1039/c2cc32997b
_journal_volume 48
_journal_year 2012
_chemical_absolute_configuration ad
_chemical_formula_moiety 'C14 H23 N O2 S Si'
_chemical_formula_sum 'C14 H23 N O2 S Si'
_chemical_formula_weight 297.48
_chemical_name_systematic
;
?
;
_space_group_IT_number 4
_symmetry_cell_setting monoclinic
_symmetry_space_group_name_Hall 'P 2yb'
_symmetry_space_group_name_H-M 'P 1 21 1'
_atom_sites_solution_hydrogens difmap
_atom_sites_solution_primary direct
_atom_sites_solution_secondary difmap
_audit_creation_method SHELXL-97
_cell_angle_alpha 90.00
_cell_angle_beta 98.350(2)
_cell_angle_gamma 90.00
_cell_formula_units_Z 2
_cell_length_a 10.8858(17)
_cell_length_b 5.9432(9)
_cell_length_c 12.636(2)
_cell_measurement_reflns_used 6778
_cell_measurement_temperature 100
_cell_measurement_theta_max 27.50
_cell_measurement_theta_min 2.31
_cell_volume 808.8(2)
_computing_cell_refinement 'Bruker SAINT'
_computing_data_collection 'Bruker APEX2'
_computing_data_reduction 'Bruker SAINT'
_computing_molecular_graphics 'Bruker SHELXTL'
_computing_publication_material 'Bruker SHELXTL'
_computing_structure_refinement 'SHELXL-97 (Sheldrick, 2008)'
_computing_structure_solution 'SHELXS-97 (Sheldrick, 2008)'
_diffrn_ambient_temperature 100
_diffrn_detector_area_resol_mean 8.333
_diffrn_measured_fraction_theta_full 0.994
_diffrn_measured_fraction_theta_max 0.994
_diffrn_measurement_device_type 'Bruker APEX-II CCD'
_diffrn_measurement_method '\f and \w scans'
_diffrn_radiation_monochromator graphite
_diffrn_radiation_source 'rotating-anode X-ray tube'
_diffrn_radiation_type MoK\a
_diffrn_radiation_wavelength 0.71073
_diffrn_reflns_av_R_equivalents 0.0324
_diffrn_reflns_av_sigmaI/netI 0.0377
_diffrn_reflns_limit_h_max 14
_diffrn_reflns_limit_h_min -14
_diffrn_reflns_limit_k_max 7
_diffrn_reflns_limit_k_min -7
_diffrn_reflns_limit_l_max 16
_diffrn_reflns_limit_l_min -16
_diffrn_reflns_number 8897
_diffrn_reflns_theta_full 27.47
_diffrn_reflns_theta_max 27.47
_diffrn_reflns_theta_min 1.63
_exptl_absorpt_coefficient_mu 0.272
_exptl_absorpt_correction_T_max 0.9785
_exptl_absorpt_correction_T_min 0.9603
_exptl_absorpt_correction_type empirical
_exptl_crystal_colour colourless
_exptl_crystal_density_diffrn 1.222
_exptl_crystal_density_method 'not measured'
_exptl_crystal_description block
_exptl_crystal_F_000 320
_exptl_crystal_size_max 0.15
_exptl_crystal_size_mid 0.08
_exptl_crystal_size_min 0.08
_refine_diff_density_max 0.298
_refine_diff_density_min -0.194
_refine_diff_density_rms 0.050
_refine_ls_abs_structure_details 'Flack H D (1983), Acta Cryst. A39, 876-881'
_refine_ls_abs_structure_Flack 0.04(6)
_refine_ls_extinction_method none
_refine_ls_goodness_of_fit_ref 1.048
_refine_ls_hydrogen_treatment refall
_refine_ls_matrix_type full
_refine_ls_number_parameters 176
_refine_ls_number_reflns 3621
_refine_ls_number_restraints 1
_refine_ls_restrained_S_all 1.048
_refine_ls_R_factor_all 0.0325
_refine_ls_R_factor_gt 0.0283
_refine_ls_shift/su_max 0.036
_refine_ls_shift/su_mean 0.002
_refine_ls_structure_factor_coef Fsqd
_refine_ls_weighting_details 'calc w=1/[\s^2^(Fo^2^)+(0.0444P)^2^+0.0333P] where P=(Fo^2^+2Fc^2^)/3'
_refine_ls_weighting_scheme calc
_refine_ls_wR_factor_gt 0.0719
_refine_ls_wR_factor_ref 0.0735
_reflns_number_gt 3426
_reflns_number_total 3621
_reflns_threshold_expression >2sigma(I)
_cod_data_source_file c2cc32997b.txt
_cod_data_source_block cd864
_cod_original_sg_symbol_H-M P12(1)1
_cod_database_code 7107985

loop_
_symmetry_equiv_pos_as_xyz
'x, y, z'
'-x, y+1/2, -z'

loop_
_atom_site_label
_atom_site_type_symbol
_atom_site_fract_x
_atom_site_fract_y
_atom_site_fract_z
_atom_site_U_iso_or_equiv
_atom_site_adp_type
_atom_site_occupancy
_atom_site_symmetry_multiplicity
_atom_site_calc_flag
_atom_site_refinement_flags
S1 S 0.43432(3) 0.41443(7) 0.31729(3) 0.02090(10) Uani 1 1 d .
Si1 Si 0.27134(4) 0.60863(7) -0.01538(3) 0.01862(10) Uani 1 1 d .
O1 O 0.39287(11) 0.4886(2) 0.41474(9) 0.0311(3) Uani 1 1 d .
O2 O 0.42717(11) 0.1782(2) 0.29342(10) 0.0287(3) Uani 1 1 d .
N1 N 0.57866(12) 0.4933(2) 0.30943(9) 0.0192(3) Uani 1 1 d .
C9 C 1.12535(17) 0.0240(4) 0.31445(15) 0.0396(5) Uani 1 1 d .
H9A H 1.1964 0.0837 0.3596 0.059 Uiso 1 1 calc R
H9B H 1.1334 0.0515 0.2409 0.059 Uiso 1 1 calc R
H9C H 1.1201 -0.1351 0.3262 0.059 Uiso 1 1 calc R
C14 C 0.26738(17) 0.9201(3) -0.01019(13) 0.0315(4) Uani 1 1 d .
H14A H 0.3489 0.9786 -0.0137 0.047 Uiso 1 1 calc R
H14B H 0.2406 0.9672 0.0555 0.047 Uiso 1 1 calc R
H14C H 0.2105 0.9759 -0.0696 0.047 Uiso 1 1 calc R
C1 C 0.11270(15) 0.5001(3) -0.00483(15) 0.0291(4) Uani 1 1 d .
H1A H 0.0836 0.5661 0.0563 0.044 Uiso 1 1 calc R
H1B H 0.1157 0.3395 0.0031 0.044 Uiso 1 1 calc R
H1C H 0.0572 0.5389 -0.0684 0.044 Uiso 1 1 calc R
C11 C 0.63036(16) 0.6779(3) 0.38179(12) 0.0266(4) Uani 1 1 d .
H11A H 0.6895 0.7792 0.3563 0.032 Uiso 1 1 calc R
H11B H 0.5757 0.7479 0.4263 0.032 Uiso 1 1 calc R
C7 C 0.96902(15) 0.3409(3) 0.29302(13) 0.0262(4) Uani 1 1 d .
H7 H 1.0156 0.4086 0.2456 0.031 Uiso 1 1 calc R
C10 C 0.32362(16) 0.5076(3) -0.14110(12) 0.0262(4) Uani 1 1 d .
H10A H 0.2620 0.5441 -0.2009 0.039 Uiso 1 1 calc R
H10B H 0.3352 0.3475 -0.1375 0.039 Uiso 1 1 calc R
H10C H 0.4006 0.5791 -0.1497 0.039 Uiso 1 1 calc R
C8 C 1.00895(15) 0.1373(3) 0.34067(12) 0.0259(4) Uani 1 1 d .
C6 C 0.86119(14) 0.4451(3) 0.31471(12) 0.0242(3) Uani 1 1 d .
H6 H 0.8360 0.5807 0.2818 0.029 Uiso 1 1 calc R
C12 C 0.93945(14) 0.0420(3) 0.41281(12) 0.0232(3) Uani 1 1 d .
H12 H 0.9652 -0.0928 0.4463 0.028 Uiso 1 1 calc R
C2 C 0.38305(14) 0.5018(3) 0.10111(11) 0.0222(3) Uani 1 1 d .
H2A H 0.3855 0.3389 0.0975 0.027 Uiso 1 1 calc R
H2B H 0.4654 0.5572 0.0945 0.027 Uiso 1 1 calc R
C3 C 0.35150(14) 0.5701(3) 0.21040(12) 0.0222(3) Uani 1 1 d .
H3A H 0.2632 0.5492 0.2108 0.027 Uiso 1 1 calc R
H3B H 0.3697 0.7287 0.2218 0.027 Uiso 1 1 calc R
C4 C 0.67095(13) 0.4437(3) 0.40746(11) 0.0217(3) Uani 1 1 d .
H4 H 0.6358 0.3747 0.4668 0.026 Uiso 1 1 calc R
C13 C 0.83163(14) 0.1457(3) 0.43565(11) 0.0212(3) Uani 1 1 d .
H13 H 0.7866 0.0801 0.4847 0.025 Uiso 1 1 calc R
C5 C 0.79064(14) 0.3455(3) 0.38614(11) 0.0200(3) Uani 1 1 d .

loop_
_atom_site_aniso_label
_atom_site_aniso_U_11
_atom_site_aniso_U_22
_atom_site_aniso_U_33
_atom_site_aniso_U_23
_atom_site_aniso_U_13
_atom_site_aniso_U_12
S1 0.01757(19) 0.0267(2) 0.01871(16) 0.00304(16) 0.00350(13) 0.00212(17)
Si1 0.0195(2) 0.0171(2) 0.01878(19) 0.00101(16) 0.00129(15) -0.00046(18)
O1 0.0264(6) 0.0464(8) 0.0221(5) 0.0067(5) 0.0088(4) 0.0075(6)
O2 0.0206(6) 0.0270(7) 0.0383(6) 0.0053(6) 0.0031(5) -0.0015(5)
N1 0.0177(6) 0.0221(7) 0.0170(6) -0.0015(5) 0.0001(5) 0.0004(5)
C9 0.0244(9) 0.0547(13) 0.0407(10) 0.0063(10) 0.0081(7) 0.0053(9)
C14 0.0422(11) 0.0218(9) 0.0313(8) -0.0003(8) 0.0082(8) -0.0014(9)
C1 0.0198(8) 0.0258(9) 0.0406(9) 0.0030(8) 0.0003(7) 0.0000(7)
C11 0.0273(9) 0.0265(9) 0.0251(7) -0.0082(7) 0.0013(6) -0.0017(7)
C7 0.0203(8) 0.0346(10) 0.0244(7) 0.0026(7) 0.0052(6) -0.0066(7)
C10 0.0357(9) 0.0234(8) 0.0191(7) 0.0003(7) 0.0026(6) 0.0008(8)
C8 0.0169(8) 0.0366(11) 0.0231(7) -0.0025(7) -0.0014(6) -0.0024(7)
C6 0.0239(8) 0.0262(9) 0.0213(7) 0.0019(7) -0.0006(6) -0.0027(7)
C12 0.0193(8) 0.0262(9) 0.0223(7) 0.0010(6) -0.0030(6) -0.0018(7)
C2 0.0181(7) 0.0284(9) 0.0192(7) -0.0030(6) 0.0004(6) 0.0029(7)
C3 0.0188(8) 0.0273(9) 0.0202(7) 0.0019(6) 0.0018(5) 0.0048(7)
C4 0.0202(7) 0.0303(9) 0.0138(6) -0.0007(6) -0.0002(5) -0.0003(7)
C13 0.0181(7) 0.0274(9) 0.0171(6) -0.0009(6) -0.0005(5) -0.0070(7)
C5 0.0166(7) 0.0267(9) 0.0154(6) -0.0022(6) -0.0015(5) -0.0036(6)

loop_
_atom_type_symbol
_atom_type_description
_atom_type_scat_dispersion_real
_atom_type_scat_dispersion_imag
_atom_type_scat_source
C C 0.0033 0.0016 'International Tables Vol C Tables 4.2.6.8 and 6.1.1.4'
H H 0.0000 0.0000 'International Tables Vol C Tables 4.2.6.8 and 6.1.1.4'
N N 0.0061 0.0033 'International Tables Vol C Tables 4.2.6.8 and 6.1.1.4'
O O 0.0106 0.0060 'International Tables Vol C Tables 4.2.6.8 and 6.1.1.4'
Si Si 0.0817 0.0704 'International Tables Vol C Tables 4.2.6.8 and 6.1.1.4'
S S 0.1246 0.1234 'International Tables Vol C Tables 4.2.6.8 and 6.1.1.4'

loop_
_geom_angle_atom_site_label_1
_geom_angle_atom_site_label_2
_geom_angle_atom_site_label_3
_geom_angle
O2 S1 O1 117.68(8)
O2 S1 N1 106.68(7)
O1 S1 N1 112.47(7)
O2 S1 C3 110.14(8)
O1 S1 C3 107.70(7)
N1 S1 C3 100.87(7)
C14 Si1 C10 111.33(8)
C14 Si1 C1 108.43(8)
C10 Si1 C1 110.48(8)
C14 Si1 C2 109.00(8)
C10 Si1 C2 108.43(7)
C1 Si1 C2 109.13(8)
C11 N1 C4 59.37(11)
C11 N1 S1 116.74(10)
C4 N1 S1 114.87(10)
C8 C9 H9A 109.5
C8 C9 H9B 109.5
H9A C9 H9B 109.5
C8 C9 H9C 109.5
H9A C9 H9C 109.5
H9B C9 H9C 109.5
Si1 C14 H14A 109.5
Si1 C14 H14B 109.5
H14A C14 H14B 109.5
Si1 C14 H14C 109.5
H14A C14 H14C 109.5
H14B C14 H14C 109.5
Si1 C1 H1A 109.5
Si1 C1 H1B 109.5
H1A C1 H1B 109.5
Si1 C1 H1C 109.5
H1A C1 H1C 109.5
H1B C1 H1C 109.5
C4 C11 N1 61.01(10)
C4 C11 H11A 117.7
N1 C11 H11A 117.7
C4 C11 H11B 117.7
N1 C11 H11B 117.7
H11A C11 H11B 114.8
C6 C7 C8 121.44(15)
C6 C7 H7 119.3
C8 C7 H7 119.3
Si1 C10 H10A 109.5
Si1 C10 H10B 109.5
H10A C10 H10B 109.5
Si1 C10 H10C 109.5
H10A C10 H10C 109.5
H10B C10 H10C 109.5
C12 C8 C7 118.24(15)
C12 C8 C9 121.06(17)
C7 C8 C9 120.70(15)
C7 C6 C5 119.85(16)
C7 C6 H6 120.1
C5 C6 H6 120.1
C8 C12 C13 120.78(16)
C8 C12 H12 119.6
C13 C12 H12 119.6
C3 C2 Si1 114.48(11)
C3 C2 H2A 108.6
Si1 C2 H2A 108.6
C3 C2 H2B 108.6
Si1 C2 H2B 108.6
H2A C2 H2B 107.6
C2 C3 S1 113.26(11)
C2 C3 H3A 108.9
S1 C3 H3A 108.9
C2 C3 H3B 108.9
S1 C3 H3B 108.9
H3A C3 H3B 107.7
C11 C4 C5 124.75(14)
C11 C4 N1 59.62(10)
C5 C4 N1 115.14(11)
C11 C4 H4 115.1
C5 C4 H4 115.1
N1 C4 H4 115.1
C5 C13 C12 120.78(14)
C5 C13 H13 119.6
C12 C13 H13 119.6
C13 C5 C6 118.88(15)
C13 C5 C4 119.19(13)
C6 C5 C4 121.90(15)

loop_
_geom_bond_atom_site_label_1
_geom_bond_atom_site_label_2
_geom_bond_distance
S1 O2 1.4358(13)
S1 O1 1.4405(11)
S1 N1 1.6564(13)
S1 C3 1.7717(16)
Si1 C14 1.853(2)
Si1 C10 1.8630(16)
Si1 C1 1.8663(17)
Si1 C2 1.8783(16)
N1 C11 1.486(2)
N1 C4 1.5063(18)
C9 C8 1.513(2)
C9 H9A 0.9600
C9 H9B 0.9600
C9 H9C 0.9600
C14 H14A 0.9600
C14 H14B 0.9600
C14 H14C 0.9600
C1 H1A 0.9600
C1 H1B 0.9600
C1 H1C 0.9600
C11 C4 1.482(3)
C11 H11A 0.9700
C11 H11B 0.9700
C7 C6 1.389(2)
C7 C8 1.393(3)
C7 H7 0.9300
C10 H10A 0.9600
C10 H10B 0.9600
C10 H10C 0.9600
C8 C12 1.387(2)
C6 C5 1.399(2)
C6 H6 0.9300
C12 C13 1.393(2)
C12 H12 0.9300
C2 C3 1.5254(19)
C2 H2A 0.9700
C2 H2B 0.9700
C3 H3A 0.9700
C3 H3B 0.9700
C4 C5 1.488(2)
C4 H4 0.9800
C13 C5 1.385(2)
C13 H13 0.9300
